data_4028170
loop_
_publ_author_name
'James Douglas'
'James E. Taylor'
'Gwydion Churchill'
'Alexandra M. Z. Slawin'
'Andrew D. Smith'

_publ_section_title
;
 NHC-Promoted Asymmetric \b-Lactone Formation from Arylalkylketenes and
 Electron-Deficient Benzaldehydes or Pyridinecarboxaldehydes
;
_journal_name_full 'Journal of Organic Chemistry'
_journal_page_first 3925
_journal_page_last 3938
_journal_paper_doi 10.1021/jo4003079
_journal_volume 78
_journal_year 2013
_chemical_absolute_configuration ad
_chemical_formula_moiety 'C15 H12 Br N O2'
_chemical_formula_sum 'C15 H12 Br N O2'
_chemical_formula_weight 318.17
_space_group_IT_number 19
_symmetry_cell_setting orthorhombic
_symmetry_Int_Tables_number 19
_symmetry_space_group_name_Hall 'P 2ac 2ab'
_symmetry_space_group_name_H-M 'P 21 21 21'
_atom_sites_solution_hydrogens geom
_atom_sites_solution_primary direct
_atom_sites_solution_secondary difmap
_cell_angle_alpha 90.0000
_cell_angle_beta 90.0000
_cell_angle_gamma 90.0000
_cell_formula_units_Z 4
_cell_length_a 6.379(2)
_cell_length_b 13.342(5)
_cell_length_c 15.871(5)
_cell_measurement_reflns_used 4416
_cell_measurement_temperature 93
_cell_measurement_theta_max 25.35
_cell_measurement_theta_min 2.57
_cell_volume 1350.8(8)
_computing_cell_refinement 'CrystalClear-SM Expert 2.0 rc13'
_computing_data_collection 'CrystalClear-SM Expert 2.0 rc13 (Rigaku, 2009)'
_computing_data_reduction 'CrystalClear-SM Expert 2.0 rc13'
_computing_molecular_graphics 'CrystalStructure 4.0'
_computing_publication_material 'CrystalStructure 4.0 (Rigaku, 2010)'
_computing_structure_refinement 'SHELXL97 (Sheldrick, 2008)'
_computing_structure_solution 'DIRDIF99-PATTY (Gould, et al., 1999)'
_diffrn_ambient_temperature 93
_diffrn_detector_area_resol_mean 14.629
_diffrn_measured_fraction_theta_full 0.995
_diffrn_measured_fraction_theta_max 0.994
_diffrn_measurement_device_type 'Rigaku Mercury70'
_diffrn_measurement_method \w
_diffrn_radiation_type 'Mo K\a'
_diffrn_radiation_wavelength 0.71075
_diffrn_reflns_av_R_equivalents 0.0701
_diffrn_reflns_limit_h_max 7
_diffrn_reflns_limit_h_min -6
_diffrn_reflns_limit_k_max 13
_diffrn_reflns_limit_k_min -16
_diffrn_reflns_limit_l_max 18
_diffrn_reflns_limit_l_min -17
_diffrn_reflns_number 8555
_diffrn_reflns_theta_full 25.00
_diffrn_reflns_theta_max 25.33
_diffrn_standards_number 0
_exptl_absorpt_coefficient_mu 3.048
_exptl_absorpt_correction_T_max 0.970
_exptl_absorpt_correction_T_min 0.571
_exptl_absorpt_correction_type multi-scan
_exptl_absorpt_process_details 'REQAB (Rigaku, 1998)'
_exptl_crystal_colour colorless
_exptl_crystal_density_diffrn 1.564
_exptl_crystal_description platelet
_exptl_crystal_F_000 640.00
_exptl_crystal_size_max 0.320
_exptl_crystal_size_mid 0.060
_exptl_crystal_size_min 0.010
_refine_diff_density_max 0.420
_refine_diff_density_min -0.530
_refine_ls_abs_structure_details 'Flack, H. D. (1983), Acta Cryst. A39, 876-881.  1008 Friedel Pairs'
_refine_ls_abs_structure_Flack -0.007(17)
_refine_ls_extinction_method none
_refine_ls_goodness_of_fit_ref 1.039
_refine_ls_hydrogen_treatment constr
_refine_ls_number_parameters 172
_refine_ls_number_reflns 2447
_refine_ls_number_restraints 0
_refine_ls_R_factor_gt 0.0453
_refine_ls_shift/su_max 0.002
_refine_ls_structure_factor_coef Fsqd
_refine_ls_weighting_details 'w = 1/[\s^2^(Fo^2^)+(0.0428P)^2^+0.0000P] where P=(Fo^2^+2Fc^2^)/3'
_refine_ls_weighting_scheme calc
_refine_ls_wR_factor_ref 0.1088
_reflns_number_gt 2004
_reflns_number_total 2447
_reflns_threshold_expression F^2^>2.0\s(F^2^)
_cod_data_source_file jo4003079_si_005.cif
_cod_data_source_block 27
_cod_original_cell_volume 1350.9(8)
_cod_database_code 4028170

loop_
_symmetry_equiv_pos_site_id
_symmetry_equiv_pos_as_xyz
1 +X,+Y,+Z
2 1/2+X,1/2-Y,-Z
3 -X,1/2+Y,1/2-Z
4 1/2-X,-Y,1/2+Z

loop_
_atom_site_label
_atom_site_type_symbol
_atom_site_fract_x
_atom_site_fract_y
_atom_site_fract_z
_atom_site_U_iso_or_equiv
_atom_site_adp_type
_atom_site_occupancy
_atom_site_symmetry_multiplicity
_atom_site_calc_flag
_atom_site_refinement_flags
Br15 Br 0.37274(10) 0.70046(4) 0.11421(4) 0.0574(2) Uani 1.0 4 d .
O1 O 0.4127(6) 0.3141(3) 0.05427(19) 0.0450(9) Uani 1.0 4 d .
O2 O 0.6549(7) 0.2575(3) 0.1475(3) 0.0517(10) Uani 1.0 4 d .
N14 N 0.2516(8) 0.5030(3) 0.0953(3) 0.0381(10) Uani 1.0 4 d .
C2 C 0.4806(9) 0.2809(4) 0.1311(3) 0.0410(12) Uani 1.0 4 d .
C3 C 0.2663(8) 0.2828(4) 0.1716(3) 0.0360(11) Uani 1.0 4 d .
C4 C 0.1960(8) 0.3251(4) 0.0848(3) 0.0386(13) Uani 1.0 4 d .
C5 C 0.1903(9) 0.1754(4) 0.1877(3) 0.0451(14) Uani 1.0 4 d .
C7 C 0.2374(9) 0.3516(4) 0.2469(3) 0.0335(11) Uani 1.0 4 d .
C8 C 0.3982(8) 0.4104(4) 0.2790(3) 0.0431(12) Uani 1.0 4 d .
C9 C 0.3577(10) 0.4746(4) 0.3465(3) 0.0488(13) Uani 1.0 4 d .
C10 C 0.1618(9) 0.4815(4) 0.3814(3) 0.0456(13) Uani 1.0 4 d .
C11 C 0.0033(10) 0.4235(4) 0.3505(3) 0.0452(13) Uani 1.0 4 d .
C12 C 0.0383(9) 0.3587(4) 0.2832(3) 0.0412(12) Uani 1.0 4 d .
C13 C 0.1152(8) 0.4287(4) 0.0786(3) 0.0335(10) Uani 1.0 4 d .
C15 C 0.1758(8) 0.5955(4) 0.0924(3) 0.0393(12) Uani 1.0 4 d .
C16 C -0.0299(10) 0.6214(5) 0.0774(3) 0.0497(15) Uani 1.0 4 d .
C17 C -0.1661(9) 0.5432(5) 0.0596(3) 0.0530(15) Uani 1.0 4 d .
C18 C -0.0919(9) 0.4462(4) 0.0598(3) 0.0454(13) Uani 1.0 4 d .
H4 H 0.1004 0.2771 0.0554 0.0463 Uiso 1.0 4 calc R
H5A H 0.0407 0.1764 0.2019 0.0541 Uiso 1.0 4 calc R
H5B H 0.2695 0.1463 0.2346 0.0541 Uiso 1.0 4 calc R
H5C H 0.2119 0.1348 0.1370 0.0541 Uiso 1.0 4 calc R
H8 H 0.5346 0.4071 0.2552 0.0517 Uiso 1.0 4 calc R
H9 H 0.4682 0.5143 0.3687 0.0585 Uiso 1.0 4 calc R
H10 H 0.1365 0.5264 0.4268 0.0547 Uiso 1.0 4 calc R
H11 H -0.1322 0.4274 0.3751 0.0543 Uiso 1.0 4 calc R
H12 H -0.0735 0.3192 0.2618 0.0494 Uiso 1.0 4 calc R
H16 H -0.0760 0.6890 0.0791 0.0596 Uiso 1.0 4 calc R
H17 H -0.3092 0.5564 0.0474 0.0636 Uiso 1.0 4 calc R
H18 H -0.1830 0.3920 0.0472 0.0545 Uiso 1.0 4 calc R

loop_
_atom_site_aniso_label
_atom_site_aniso_U_11
_atom_site_aniso_U_22
_atom_site_aniso_U_33
_atom_site_aniso_U_12
_atom_site_aniso_U_13
_atom_site_aniso_U_23
Br15 0.0508(4) 0.0398(3) 0.0814(4) 0.0013(3) 0.0082(3) -0.0081(3)
O1 0.043(3) 0.049(2) 0.0429(18) 0.006(2) 0.0074(15) -0.0047(16)
O2 0.040(3) 0.056(3) 0.059(3) 0.004(2) 0.0020(18) -0.0035(17)
N14 0.038(3) 0.040(3) 0.036(2) 0.008(2) 0.0021(18) 0.0008(18)
C2 0.043(4) 0.034(3) 0.047(3) -0.003(3) -0.003(3) -0.005(3)
C3 0.030(3) 0.033(3) 0.044(3) 0.002(3) -0.002(3) -0.003(3)
C4 0.027(3) 0.046(3) 0.043(3) -0.000(3) -0.0039(19) -0.007(2)
C5 0.045(4) 0.039(3) 0.051(3) -0.009(3) 0.002(3) -0.004(3)
C7 0.035(3) 0.027(3) 0.038(3) -0.004(2) -0.003(3) 0.0034(19)
C8 0.031(3) 0.047(3) 0.052(3) -0.007(3) -0.002(3) -0.002(3)
C9 0.047(4) 0.052(3) 0.047(3) -0.002(3) -0.023(3) -0.010(3)
C10 0.056(4) 0.045(3) 0.036(3) 0.007(3) -0.005(3) -0.008(3)
C11 0.047(4) 0.045(3) 0.044(3) 0.002(3) 0.005(3) -0.006(3)
C12 0.039(3) 0.043(3) 0.042(3) -0.007(3) 0.000(3) -0.008(3)
C13 0.025(3) 0.045(3) 0.031(3) 0.003(3) 0.007(2) -0.0002(19)
C15 0.036(4) 0.045(3) 0.038(3) 0.004(3) 0.004(2) -0.001(2)
C16 0.045(4) 0.059(4) 0.046(3) 0.021(3) -0.001(3) -0.004(3)
C17 0.037(4) 0.075(4) 0.047(3) 0.013(3) -0.005(3) -0.002(3)
C18 0.038(4) 0.061(4) 0.038(3) 0.001(3) -0.002(3) -0.005(3)

loop_
_atom_type_symbol
_atom_type_description
_atom_type_scat_dispersion_real
_atom_type_scat_dispersion_imag
_atom_type_scat_source
C C 0.0033 0.0016
;
International Tables for Crystallography
(1992, Vol. C, Tables 4.2.6.8 and 6.1.1.4)
;
H H 0.0000 0.0000
;
International Tables for Crystallography
(1992, Vol. C, Table 6.1.1.4)
;
Br Br -0.2901 2.4595
;
International Tables for Crystallography
(1992, Vol. C, Tables 4.2.6.8 and 6.1.1.4)
;
N N 0.0061 0.0033
;
International Tables for Crystallography
(1992, Vol. C, Tables 4.2.6.8 and 6.1.1.4)
;
O O 0.0106 0.0060
;
International Tables for Crystallography
(1992, Vol. C, Tables 4.2.6.8 and 6.1.1.4)
;

loop_
_geom_angle_atom_site_label_1
_geom_angle_atom_site_label_2
_geom_angle_atom_site_label_3
_geom_angle
_geom_angle_publ_flag
C2 O1 C4 92.1(4) yes
C13 N14 C15 116.3(5) yes
O1 C2 O2 125.4(5) yes
O1 C2 C3 95.0(4) yes
O2 C2 C3 139.5(5) yes
C2 C3 C4 83.7(4) yes
C2 C3 C5 110.0(4) yes
C2 C3 C7 117.0(4) yes
C4 C3 C5 113.3(4) yes
C4 C3 C7 116.3(4) yes
C5 C3 C7 113.3(4) yes
O1 C4 C3 89.1(4) yes
O1 C4 C13 113.5(4) yes
C3 C4 C13 120.0(4) yes
C3 C7 C8 122.8(5) yes
C3 C7 C12 118.4(5) yes
C8 C7 C12 118.8(5) yes
C7 C8 C9 119.4(5) yes
C8 C9 C10 121.4(5) yes
C9 C10 C11 119.4(5) yes
C10 C11 C12 120.6(6) yes
C7 C12 C11 120.2(5) yes
N14 C13 C4 116.7(5) yes
N14 C13 C18 122.6(5) yes
C4 C13 C18 120.6(5) yes
Br15 C15 N14 115.8(4) yes
Br15 C15 C16 118.3(4) yes
N14 C15 C16 125.9(5) yes
C15 C16 C17 116.4(6) yes
C16 C17 C18 119.4(6) yes
C13 C18 C17 119.4(5) yes
O1 C4 H4 110.827 no
C3 C4 H4 110.821 no
C13 C4 H4 110.827 no
C3 C5 H5A 109.472 no
C3 C5 H5B 109.476 no
C3 C5 H5C 109.468 no
H5A C5 H5B 109.472 no
H5A C5 H5C 109.466 no
H5B C5 H5C 109.473 no
C7 C8 H8 120.280 no
C9 C8 H8 120.280 no
C8 C9 H9 119.293 no
C10 C9 H9 119.280 no
C9 C10 H10 120.287 no
C11 C10 H10 120.281 no
C10 C11 H11 119.689 no
C12 C11 H11 119.688 no
C7 C12 H12 119.884 no
C11 C12 H12 119.883 no
C15 C16 H16 121.811 no
C17 C16 H16 121.816 no
C16 C17 H17 120.312 no
C18 C17 H17 120.326 no
C13 C18 H18 120.307 no
C17 C18 H18 120.308 no

loop_
_geom_bond_atom_site_label_1
_geom_bond_atom_site_label_2
_geom_bond_distance
_geom_bond_publ_flag
Br15 C15 1.913(5) yes
O1 C2 1.367(6) yes
O1 C4 1.472(6) yes
O2 C2 1.184(7) yes
N14 C13 1.346(7) yes
N14 C15 1.327(7) yes
C2 C3 1.511(8) yes
C3 C4 1.555(7) yes
C3 C5 1.535(7) yes
C3 C7 1.519(7) yes
C4 C13 1.478(7) yes
C7 C8 1.388(7) yes
C7 C12 1.397(8) yes
C8 C9 1.395(7) yes
C9 C10 1.370(9) yes
C10 C11 1.365(8) yes
C11 C12 1.392(7) yes
C13 C18 1.374(8) yes
C15 C16 1.378(8) yes
C16 C17 1.386(9) yes
C17 C18 1.378(9) yes
C4 H4 1.000 no
C5 H5A 0.980 no
C5 H5B 0.980 no
C5 H5C 0.980 no
C8 H8 0.950 no
C9 H9 0.950 no
C10 H10 0.950 no
C11 H11 0.950 no
C12 H12 0.950 no
C16 H16 0.950 no
C17 H17 0.950 no
C18 H18 0.950 no

loop_
_geom_contact_atom_site_label_1
_geom_contact_atom_site_label_2
_geom_contact_distance
_geom_contact_publ_flag
_geom_contact_site_symmetry_2
O1 N14 2.799(6) no .
O1 C5 3.151(6) no .
O1 C7 3.294(6) no .
O2 C4 3.221(7) no .
O2 C5 3.224(7) no .
O2 C7 3.341(7) no .
O2 C8 3.348(6) no .
N14 C2 3.352(7) no .
N14 C3 3.180(7) no .
N14 C7 3.143(6) no .
N14 C8 3.302(6) no .
N14 C17 2.777(8) no .
C2 C8 2.962(7) no .
C2 C13 3.165(8) no .
C4 C8 3.530(7) no .
C4 C12 3.335(7) no .
C5 C12 3.036(7) no .
C7 C10 2.792(7) no .
C7 C13 2.968(6) no .
C8 C11 2.768(8) no .
C9 C12 2.748(8) no .
C12 C13 3.414(6) no .
C13 C16 2.732(8) no .
C15 C18 2.674(8) no .
Br15 C8 3.586(5) no 3_655
O1 C4 3.404(6) no 2_555
O2 C12 3.528(7) no 1_655
O2 C18 3.300(7) no 1_655
N14 C10 3.446(7) no 4_564
C4 O1 3.404(6) no 2_455
C5 C10 3.597(8) no 3_545
C8 Br15 3.586(5) no 3_645
C10 N14 3.446(7) no 4_565
C10 C5 3.597(8) no 3_555
C12 O2 3.528(7) no 1_455
C18 O2 3.300(7) no 1_455
Br15 H16 2.9201 no .
O1 H5C 3.0141 no .
O1 H8 3.5095 no .
O2 H5B 3.1873 no .
O2 H5C 3.2698 no .
O2 H8 2.7381 no .
N14 H4 3.2280 no .
N14 H8 3.3678 no .
N14 H16 3.2546 no .
N14 H18 3.2354 no .
C2 H4 2.7071 no .
C2 H5A 3.3294 no .
C2 H5B 2.7826 no .
C2 H5C 2.5975 no .
C2 H8 2.6141 no .
C3 H8 2.7280 no .
C3 H12 2.6428 no .
C4 H5A 2.8945 no .
C4 H5B 3.4019 no .
C4 H5C 2.6728 no .
C4 H12 3.2946 no .
C4 H18 2.6451 no .
C5 H4 2.5653 no .
C5 H12 2.8095 no .
C7 H4 3.3153 no .
C7 H5A 2.7483 no .
C7 H5B 2.7543 no .
C7 H5C 3.3821 no .
C7 H9 3.2575 no .
C7 H11 3.2739 no .
C8 H10 3.2678 no .
C8 H12 3.2577 no .
C9 H11 3.2199 no .
C10 H8 3.2643 no .
C10 H12 3.2483 no .
C11 H9 3.2167 no .
C12 H5A 2.7535 no .
C12 H5B 3.2865 no .
C12 H8 3.2614 no .
C12 H10 3.2548 no .
C13 H12 3.4702 no .
C13 H17 3.2369 no .
C15 H17 3.2182 no .
C16 H18 3.2481 no .
C18 H4 2.5693 no .
C18 H16 3.2556 no .
H4 H5A 2.7121 no .
H4 H5B 3.5072 no .
H4 H5C 2.4049 no .
H4 H12 3.5030 no .
H4 H18 2.3736 no .
H5A H12 2.2505 no .
H5B H12 3.2086 no .
H8 H9 2.3384 no .
H9 H10 2.3139 no .
H10 H11 2.3145 no .
H11 H12 2.3363 no .
H16 H17 2.3664 no .
H17 H18 2.3372 no .
Br15 H5B 3.3890 no 3_655
Br15 H8 3.4986 no 3_655
Br15 H11 3.3986 no 3_555
Br15 H12 3.1663 no 3_555
Br15 H16 3.5640 no 1_655
Br15 H16 3.4199 no 2_565
Br15 H17 2.9892 no 1_655
O1 H4 2.4385 no 2_555
O1 H10 2.9533 no 4_564
O1 H18 2.7830 no 1_655
O1 H18 3.2443 no 2_555
O2 H4 3.2059 no 1_655
O2 H4 3.2719 no 2_555
O2 H5A 2.8243 no 1_655
O2 H9 3.3484 no 3_645
O2 H10 3.5593 no 3_645
O2 H12 2.6404 no 1_655
O2 H18 2.6124 no 1_655
N14 H10 2.7958 no 4_564
N14 H17 2.9891 no 1_655
C2 H4 3.1538 no 2_555
C2 H9 3.5728 no 3_645
C2 H12 3.5574 no 1_655
C2 H18 2.9282 no 1_655
C4 H10 3.3695 no 4_564
C5 H9 3.1888 no 3_645
C5 H10 3.4063 no 3_545
C5 H11 3.4754 no 3_545
C8 H11 3.3690 no 1_655
C8 H12 3.5941 no 1_655
C9 H5B 3.5445 no 3_655
C9 H5C 3.4905 no 3_655
C9 H11 3.3457 no 1_655
C10 H5A 3.1900 no 3_555
C10 H5C 3.1548 no 3_555
C10 H17 3.5002 no 4_465
C11 H5A 3.4859 no 3_555
C11 H5C 3.1424 no 3_555
C11 H8 3.3573 no 1_455
C11 H16 3.3542 no 3_545
C11 H17 3.3719 no 4_465
C12 H8 3.3072 no 1_455
C12 H16 3.1559 no 3_545
C13 H9 3.4579 no 4_564
C13 H10 2.9445 no 4_564
C15 H10 3.3151 no 4_564
C15 H17 3.4027 no 1_655
C16 H5A 3.5795 no 3_555
C16 H5B 3.3685 no 3_555
C17 H9 3.3709 no 4_564
C17 H11 3.2227 no 4_464
C18 H5C 3.5348 no 2_455
C18 H9 3.1786 no 4_564
H4 O1 2.4385 no 2_455
H4 O2 3.2059 no 1_455
H4 O2 3.2719 no 2_455
H4 C2 3.1538 no 2_455
H4 H18 3.1067 no 2_555
H5A O2 2.8243 no 1_455
H5A C10 3.1900 no 3_545
H5A C11 3.4859 no 3_545
H5A C16 3.5795 no 3_545
H5A H10 3.0753 no 3_545
H5A H11 3.5874 no 3_545
H5A H16 3.4867 no 3_545
H5B Br15 3.3890 no 3_645
H5B C9 3.5445 no 3_645
H5B C16 3.3685 no 3_545
H5B H8 3.4315 no 3_645
H5B H9 2.9310 no 3_645
H5B H11 3.5115 no 3_545
H5B H16 3.2539 no 3_545
H5C C9 3.4905 no 3_645
H5C C10 3.1548 no 3_545
H5C C11 3.1424 no 3_545
H5C C18 3.5348 no 2_555
H5C H9 2.6000 no 3_645
H5C H10 2.8390 no 3_545
H5C H11 2.8208 no 3_545
H5C H18 3.0198 no 2_555
H8 Br15 3.4986 no 3_645
H8 C11 3.3573 no 1_655
H8 C12 3.3072 no 1_655
H8 H5B 3.4315 no 3_655
H8 H11 2.8650 no 1_655
H8 H12 2.7632 no 1_655
H9 O2 3.3484 no 3_655
H9 C2 3.5728 no 3_655
H9 C5 3.1888 no 3_655
H9 C13 3.4579 no 4_565
H9 C17 3.3709 no 4_565
H9 C18 3.1786 no 4_565
H9 H5B 2.9310 no 3_655
H9 H5C 2.6000 no 3_655
H9 H11 2.8021 no 1_655
H9 H18 3.3861 no 4_565
H10 O1 2.9533 no 4_565
H10 O2 3.5593 no 3_655
H10 N14 2.7958 no 4_565
H10 C4 3.3695 no 4_565
H10 C5 3.4063 no 3_555
H10 C13 2.9445 no 4_565
H10 C15 3.3151 no 4_565
H10 H5A 3.0753 no 3_555
H10 H5C 2.8390 no 3_555
H10 H17 3.0399 no 4_465
H11 Br15 3.3986 no 3_545
H11 C5 3.4754 no 3_555
H11 C8 3.3690 no 1_455
H11 C9 3.3457 no 1_455
H11 C17 3.2227 no 4_465
H11 H5A 3.5874 no 3_555
H11 H5B 3.5115 no 3_555
H11 H5C 2.8208 no 3_555
H11 H8 2.8650 no 1_455
H11 H9 2.8021 no 1_455
H11 H16 3.5220 no 3_545
H11 H17 2.7682 no 4_465
H12 Br15 3.1663 no 3_545
H12 O2 2.6404 no 1_455
H12 C2 3.5574 no 1_455
H12 C8 3.5941 no 1_455
H12 H8 2.7632 no 1_455
H12 H16 3.2092 no 3_545
H16 Br15 3.5640 no 1_455
H16 Br15 3.4199 no 2_465
H16 C11 3.3542 no 3_555
H16 C12 3.1559 no 3_555
H16 H5A 3.4867 no 3_555
H16 H5B 3.2539 no 3_555
H16 H11 3.5220 no 3_555
H16 H12 3.2092 no 3_555
H17 Br15 2.9892 no 1_455
H17 N14 2.9891 no 1_455
H17 C10 3.5002 no 4_464
H17 C11 3.3719 no 4_464
H17 C15 3.4027 no 1_455
H17 H10 3.0399 no 4_464
H17 H11 2.7682 no 4_464
H18 O1 2.7830 no 1_455
H18 O1 3.2443 no 2_455
H18 O2 2.6124 no 1_455
H18 C2 2.9282 no 1_455
H18 H4 3.1067 no 2_455
H18 H5C 3.0198 no 2_455
H18 H9 3.3861 no 4_564

loop_
_geom_torsion_atom_site_label_1
_geom_torsion_atom_site_label_2
_geom_torsion_atom_site_label_3
_geom_torsion_atom_site_label_4
_geom_torsion
_geom_torsion_publ_flag
C2 O1 C4 C3 -2.6(3) no
C2 O1 C4 C13 120.0(4) no
C4 O1 C2 O2 179.6(5) no
C4 O1 C2 C3 2.6(4) no
C13 N14 C15 Br15 -178.8(3) no
C13 N14 C15 C16 2.8(7) no
C15 N14 C13 C4 -177.7(4) no
C15 N14 C13 C18 -0.3(6) no
O1 C2 C3 C4 -2.5(3) no
O1 C2 C3 C5 110.1(4) no
O1 C2 C3 C7 -118.8(4) no
O2 C2 C3 C4 -178.7(7) no
O2 C2 C3 C5 -66.2(8) no
O2 C2 C3 C7 64.9(8) no
C2 C3 C4 O1 2.3(3) no
C2 C3 C4 C13 -114.5(4) no
C2 C3 C7 C8 -0.5(6) no
C2 C3 C7 C12 176.9(4) no
C5 C3 C4 O1 -106.8(4) no
C5 C3 C4 C13 136.4(4) no
C4 C3 C7 C8 -97.1(5) no
C4 C3 C7 C12 80.3(5) no
C7 C3 C4 O1 119.4(4) no
C7 C3 C4 C13 2.6(6) no
C5 C3 C7 C8 129.0(5) no
C5 C3 C7 C12 -53.5(6) no
O1 C4 C13 N14 -37.7(5) no
O1 C4 C13 C18 144.9(4) no
C3 C4 C13 N14 65.7(6) no
C3 C4 C13 C18 -111.8(5) no
C3 C7 C8 C9 177.7(4) no
C3 C7 C12 C11 -177.8(4) no
C8 C7 C12 C11 -0.3(7) no
C12 C7 C8 C9 0.2(7) no
C7 C8 C9 C10 -0.6(7) no
C8 C9 C10 C11 0.9(8) no
C9 C10 C11 C12 -1.0(7) no
C10 C11 C12 C7 0.6(7) no
N14 C13 C18 C17 -1.3(6) no
C4 C13 C18 C17 176.0(4) no
Br15 C15 C16 C17 178.3(3) no
N14 C15 C16 C17 -3.4(7) no
C15 C16 C17 C18 1.5(7) no
C16 C17 C18 C13 0.7(7) no
